data_7232419
loop_
_publ_author_name
'Hearne, Neil'
'Turnbull, Mark M.'
'Landee, Christopher P.'
'van der Merwe, Elizabet M.'
'Rademeyer, Melanie'

_publ_section_title
;
 Halide-bi-bridged polymers of amide substituted pyridines and -pyrazines:
 polymorphism, structures, thermal stability and magnetism
;
_journal_issue 12
_journal_name_full CrystEngComm
_journal_page_first 1910
_journal_paper_doi 10.1039/C9CE00071B
_journal_volume 21
_journal_year 2019
_chemical_formula_moiety 'C12 H12 Cl2 Cu N4 O2'
_chemical_formula_sum 'C12 H12 Cl2 Cu N4 O2'
_chemical_formula_weight 378.71
_space_group_crystal_system monoclinic
_space_group_IT_number 15
_space_group_name_Hall '-C 2yc'
_space_group_name_H-M_alt 'C 1 2/c 1'
_symmetry_space_group_name_Hall '-C 2yc'
_symmetry_space_group_name_H-M 'C 1 2/c 1'
_atom_sites_solution_hydrogens geom
_audit_creation_method SHELXL-2018/3
_audit_update_record
;
2018-12-12 deposited with the CCDC.    2019-02-20 downloaded from the CCDC.
;
_cell_angle_alpha 90
_cell_angle_beta 111.493(5)
_cell_angle_gamma 90
_cell_formula_units_Z 8
_cell_length_a 24.171(4)
_cell_length_b 3.7103(5)
_cell_length_c 32.824(5)
_cell_measurement_reflns_used 9911
_cell_measurement_temperature 150(2)
_cell_measurement_theta_max 26.26
_cell_measurement_theta_min 2.62
_cell_volume 2739.0(7)
_computing_cell_refinement 'SAINT (Bruker, 2014)'
_computing_data_collection 'APEX2 (Bruker, 2014)'
_computing_data_reduction 'SAINT (Bruker, 2014)'
_computing_molecular_graphics 'SHELXTL, SHELXL-2014/7 (Sheldrick, 2015)'
_computing_publication_material
;
 ORTEP-3 for Windows (Farrugia, 1997), POV-RAY (Cason, 2004),
 Mercury (Macrae <i>et al</i>., 2008)
;
_computing_structure_refinement 'SHELXL-2013 (Sheldrick, 2013)'
_computing_structure_solution 'SHELXTS (Sheldrick, 2015)'
_diffrn_ambient_temperature 150(2)
_diffrn_measured_fraction_theta_full 0.997
_diffrn_measured_fraction_theta_max 0.998
_diffrn_measurement_device_type 'Bruker APEX-II CCD'
_diffrn_measurement_method '\f and \w scans'
_diffrn_radiation_type MoK\a
_diffrn_radiation_wavelength 0.71073
_diffrn_reflns_av_R_equivalents 0.0856
_diffrn_reflns_av_unetI/netI 0.0452
_diffrn_reflns_Laue_measured_fraction_full 0.997
_diffrn_reflns_Laue_measured_fraction_max 0.998
_diffrn_reflns_limit_h_max 30
_diffrn_reflns_limit_h_min -30
_diffrn_reflns_limit_k_max 4
_diffrn_reflns_limit_k_min -4
_diffrn_reflns_limit_l_max 41
_diffrn_reflns_limit_l_min -41
_diffrn_reflns_number 33282
_diffrn_reflns_point_group_measured_fraction_full 0.997
_diffrn_reflns_point_group_measured_fraction_max 0.998
_diffrn_reflns_theta_full 25.242
_diffrn_reflns_theta_max 26.372
_diffrn_reflns_theta_min 2.147
_exptl_absorpt_coefficient_mu 1.993
_exptl_absorpt_correction_T_max 0.7454
_exptl_absorpt_correction_T_min 0.6802
_exptl_absorpt_correction_type multi-scan
_exptl_absorpt_process_details 'SADABS (Bruker, 2014)'
_exptl_crystal_colour blue
_exptl_crystal_density_diffrn 1.837
_exptl_crystal_description needle
_exptl_crystal_F_000 1528
_exptl_crystal_size_max 0.160
_exptl_crystal_size_mid 0.040
_exptl_crystal_size_min 0.020
_refine_diff_density_max 1.339
_refine_diff_density_min -1.052
_refine_diff_density_rms 0.176
_refine_ls_extinction_coef 0.0005(2)
_refine_ls_extinction_expression Fc^*^=kFc[1+0.001xFc^2^\l^3^/sin(2\q)]^-1/4^
_refine_ls_extinction_method 'SHELXL-2018/3 (Sheldrick 2018)'
_refine_ls_goodness_of_fit_ref 1.102
_refine_ls_hydrogen_treatment constr
_refine_ls_matrix_type full
_refine_ls_number_parameters 132
_refine_ls_number_reflns 2809
_refine_ls_number_restraints 28
_refine_ls_restrained_S_all 1.097
_refine_ls_R_factor_all 0.0742
_refine_ls_R_factor_gt 0.0652
_refine_ls_shift/su_max 0.000
_refine_ls_shift/su_mean 0.000
_refine_ls_structure_factor_coef Fsqd
_refine_ls_weighting_details 'w=1/[\s^2^(Fo^2^)+(0.0784P)^2^+68.4533P] where P=(Fo^2^+2Fc^2^)/3'
_refine_ls_weighting_scheme calc
_refine_ls_wR_factor_gt 0.1799
_refine_ls_wR_factor_ref 0.1843
_reflns_Friedel_coverage 0.000
_reflns_number_gt 2490
_reflns_number_total 2809
_reflns_threshold_expression 'I > 2\s(I)'
_cod_data_source_file c9ce00071b2.cif
_cod_data_source_block inicCuCla
_cod_depositor_comments 'Adding full bibliography for 7232418--7232424.cif.'
_cod_database_code 7232419
_shelx_shelxl_version_number 2018/3
_shelx_space_group_comment
;
The symmetry employed for this shelxl refinement is uniquely defined
by the following loop, which should always be used as a source of
symmetry information in preference to the above space-group names.
They are only intended as comments.
;
_shelx_estimated_absorpt_t_min 0.741
_shelx_estimated_absorpt_t_max 0.961

loop_
_space_group_symop_operation_xyz
'x, y, z'
'-x, y, -z+1/2'
'x+1/2, y+1/2, z'
'-x+1/2, y+1/2, -z+1/2'
'-x, -y, -z'
'x, -y, z-1/2'
'-x+1/2, -y+1/2, -z'
'x+1/2, -y+1/2, z-1/2'

loop_
_atom_site_label
_atom_site_type_symbol
_atom_site_fract_x
_atom_site_fract_y
_atom_site_fract_z
_atom_site_U_iso_or_equiv
_atom_site_adp_type
_atom_site_occupancy
_atom_site_site_symmetry_order
_atom_site_calc_flag
_atom_site_refinement_flags_posn
_atom_site_refinement_flags_adp
Cu1 Cu 0.49665(3) 0.4054(2) 0.37168(2) 0.0094(3) Uani 1 1 d . .
Cl2 Cl 0.55602(7) 0.0561(4) 0.34675(5) 0.0113(4) Uani 1 1 d . .
Cl1 Cl 0.44361(7) 0.8296(4) 0.39421(5) 0.0094(4) Uani 1 1 d . .
O1 O 0.7355(2) 0.8046(16) 0.56288(15) 0.0208(12) Uani 1 1 d . .
O2 O 0.2488(2) 0.6347(15) 0.17990(16) 0.0203(12) Uani 1 1 d . .
N3 N 0.4320(3) 0.4154(16) 0.31148(18) 0.0133(4) Uani 1 1 d . .
N4 N 0.3125(3) 0.4281(16) 0.14910(18) 0.0133(4) Uani 1 1 d . .
H4A H 0.286695 0.457576 0.122261 0.016 Uiso 1 1 calc R U
H4B H 0.348153 0.342219 0.153440 0.016 Uiso 1 1 calc R U
N1 N 0.5615(3) 0.4265(16) 0.43157(18) 0.0133(4) Uani 1 1 d . .
N2 N 0.6772(3) 0.5597(16) 0.59526(18) 0.0133(4) Uani 1 1 d . .
H2A H 0.701725 0.621344 0.621584 0.016 Uiso 1 1 calc R U
H2B H 0.644198 0.443063 0.592042 0.016 Uiso 1 1 calc R U
C10 C 0.3303(3) 0.3588(18) 0.26278(19) 0.0120(14) Uani 1 1 d D .
H10 H 0.290346 0.302534 0.258880 0.014 Uiso 1 1 calc R U
C11 C 0.3751(3) 0.3345(18) 0.3039(2) 0.0109(13) Uani 1 1 d D .
H11 H 0.364806 0.257013 0.327830 0.013 Uiso 1 1 calc R U
C7 C 0.4458(3) 0.520(2) 0.2772(2) 0.0133(4) Uani 1 1 d D .
H7 H 0.486014 0.577525 0.282008 0.016 Uiso 1 1 calc R U
C8 C 0.4039(3) 0.5481(18) 0.2352(2) 0.0122(13) Uani 1 1 d D .
H8 H 0.415550 0.622570 0.211826 0.015 Uiso 1 1 calc R U
C9 C 0.3449(3) 0.4669(17) 0.2274(2) 0.0098(13) Uani 1 1 d D .
C12 C 0.2976(3) 0.513(2) 0.1831(2) 0.0144(14) Uani 1 1 d . .
C2 C 0.5889(3) 0.4044(19) 0.5097(2) 0.0133(4) Uani 1 1 d D .
H2 H 0.578295 0.348300 0.534180 0.016 Uiso 1 1 calc R U
C1 C 0.5483(3) 0.3507(19) 0.4673(2) 0.0133(4) Uani 1 1 d D .
H1 H 0.510102 0.257526 0.463343 0.016 Uiso 1 1 calc R U
C5 C 0.6162(3) 0.541(2) 0.4381(2) 0.0133(4) Uani 1 1 d D .
H5 H 0.626563 0.581269 0.413166 0.016 Uiso 1 1 calc R U
C4 C 0.6591(3) 0.6046(19) 0.47917(19) 0.0133(4) Uani 1 1 d D .
H4 H 0.697395 0.690121 0.482041 0.016 Uiso 1 1 calc R U
C3 C 0.6452(3) 0.5416(19) 0.5161(2) 0.0133(4) Uani 1 1 d D .
C6 C 0.6901(3) 0.6426(19) 0.5604(2) 0.0133(4) Uani 1 1 d . .

loop_
_atom_site_aniso_label
_atom_site_aniso_U_11
_atom_site_aniso_U_22
_atom_site_aniso_U_33
_atom_site_aniso_U_23
_atom_site_aniso_U_13
_atom_site_aniso_U_12
Cu1 0.0083(4) 0.0124(4) 0.0059(4) -0.0015(3) 0.0008(3) 0.0020(3)
Cl2 0.0134(8) 0.0114(8) 0.0102(7) -0.0022(6) 0.0057(6) 0.0002(6)
Cl1 0.0119(8) 0.0084(7) 0.0087(7) -0.0014(6) 0.0050(6) -0.0001(6)
O1 0.015(3) 0.034(3) 0.013(2) -0.006(2) 0.005(2) -0.014(2)
O2 0.014(3) 0.036(3) 0.013(2) 0.006(2) 0.006(2) 0.012(2)
N3 0.0124(10) 0.0170(10) 0.0107(9) -0.0011(8) 0.0045(8) -0.0008(8)
N4 0.0124(10) 0.0170(10) 0.0107(9) -0.0011(8) 0.0045(8) -0.0008(8)
N1 0.0124(10) 0.0170(10) 0.0107(9) -0.0011(8) 0.0045(8) -0.0008(8)
N2 0.0124(10) 0.0170(10) 0.0107(9) -0.0011(8) 0.0045(8) -0.0008(8)
C10 0.010(3) 0.012(3) 0.014(3) 0.000(3) 0.004(3) 0.002(3)
C11 0.013(3) 0.010(3) 0.010(3) 0.001(3) 0.005(3) 0.000(3)
C7 0.0124(10) 0.0170(10) 0.0107(9) -0.0011(8) 0.0045(8) -0.0008(8)
C8 0.015(3) 0.010(3) 0.013(3) 0.003(3) 0.006(3) -0.002(3)
C9 0.009(3) 0.005(3) 0.012(3) 0.003(2) 0.001(2) 0.003(2)
C12 0.013(3) 0.015(3) 0.013(3) 0.002(3) 0.002(3) 0.003(3)
C2 0.0124(10) 0.0170(10) 0.0107(9) -0.0011(8) 0.0045(8) -0.0008(8)
C1 0.0124(10) 0.0170(10) 0.0107(9) -0.0011(8) 0.0045(8) -0.0008(8)
C5 0.0124(10) 0.0170(10) 0.0107(9) -0.0011(8) 0.0045(8) -0.0008(8)
C4 0.0124(10) 0.0170(10) 0.0107(9) -0.0011(8) 0.0045(8) -0.0008(8)
C3 0.0124(10) 0.0170(10) 0.0107(9) -0.0011(8) 0.0045(8) -0.0008(8)
C6 0.0124(10) 0.0170(10) 0.0107(9) -0.0011(8) 0.0045(8) -0.0008(8)

loop_
_atom_type_symbol
_atom_type_description
_atom_type_scat_dispersion_real
_atom_type_scat_dispersion_imag
_atom_type_scat_source
C C 0.0033 0.0016 'International Tables Vol C Tables 4.2.6.8 and 6.1.1.4'
H H 0.0000 0.0000 'International Tables Vol C Tables 4.2.6.8 and 6.1.1.4'
Cl Cl 0.1484 0.1585 'International Tables Vol C Tables 4.2.6.8 and 6.1.1.4'
Cu Cu 0.3201 1.2651 'International Tables Vol C Tables 4.2.6.8 and 6.1.1.4'
N N 0.0061 0.0033 'International Tables Vol C Tables 4.2.6.8 and 6.1.1.4'
O O 0.0106 0.0060 'International Tables Vol C Tables 4.2.6.8 and 6.1.1.4'

loop_
_geom_angle_atom_site_label_1
_geom_angle_atom_site_label_2
_geom_angle_atom_site_label_3
_geom_angle
_geom_angle_site_symmetry_3
N1 Cu1 N3 176.7(3) .
N1 Cu1 Cl2 90.31(17) .
N3 Cu1 Cl2 91.25(17) .
N1 Cu1 Cl1 89.18(17) .
N3 Cu1 Cl1 88.86(17) .
Cl2 Cu1 Cl1 171.56(7) .
N1 Cu1 Cl1 92.32(18) 1_545
N3 Cu1 Cl1 90.45(18) 1_545
Cl2 Cu1 Cl1 94.11(6) 1_545
Cl1 Cu1 Cl1 94.33(6) 1_545
Cu1 Cl1 Cu1 94.33(6) 1_565
C11 N3 C7 117.6(6) .
C11 N3 Cu1 123.4(4) .
C7 N3 Cu1 119.0(5) .
C12 N4 H4A 120.0 .
C12 N4 H4B 120.0 .
H4A N4 H4B 120.0 .
C5 N1 C1 117.6(6) .
C5 N1 Cu1 122.7(4) .
C1 N1 Cu1 119.5(5) .
C6 N2 H2A 120.0 .
C6 N2 H2B 120.0 .
H2A N2 H2B 120.0 .
C11 C10 C9 119.0(6) .
C11 C10 H10 120.5 .
C9 C10 H10 120.5 .
N3 C11 C10 123.1(6) .
N3 C11 H11 118.4 .
C10 C11 H11 118.4 .
N3 C7 C8 122.8(6) .
N3 C7 H7 118.6 .
C8 C7 H7 118.6 .
C7 C8 C9 119.7(6) .
C7 C8 H8 120.1 .
C9 C8 H8 120.1 .
C8 C9 C10 117.8(6) .
C8 C9 C12 121.6(6) .
C10 C9 C12 120.5(6) .
O2 C12 N4 124.2(6) .
O2 C12 C9 119.5(6) .
N4 C12 C9 116.3(6) .
C1 C2 C3 119.4(6) .
C1 C2 H2 120.3 .
C3 C2 H2 120.3 .
N1 C1 C2 122.3(6) .
N1 C1 H1 118.8 .
C2 C1 H1 118.8 .
N1 C5 C4 123.7(6) .
N1 C5 H5 118.2 .
C4 C5 H5 118.2 .
C5 C4 C3 119.1(6) .
C5 C4 H4 120.5 .
C3 C4 H4 120.5 .
C4 C3 C2 117.7(6) .
C4 C3 C6 118.7(6) .
C2 C3 C6 123.4(6) .
O1 C6 N2 122.9(6) .
O1 C6 C3 119.7(6) .
N2 C6 C3 117.4(6) .

loop_
_geom_bond_atom_site_label_1
_geom_bond_atom_site_label_2
_geom_bond_distance
_geom_bond_site_symmetry_2
Cu1 N1 2.017(6) .
Cu1 N3 2.021(6) .
Cu1 Cl2 2.2954(18) .
Cu1 Cl1 2.3157(17) .
Cu1 Cl1 2.7294(18) 1_545
O1 C6 1.226(9) .
O2 C12 1.232(9) .
N3 C11 1.341(9) .
N3 C7 1.342(8) .
N4 C12 1.329(9) .
N4 H4A 0.8800 .
N4 H4B 0.8800 .
N1 C5 1.331(9) .
N1 C1 1.353(8) .
N2 C6 1.328(9) .
N2 H2A 0.8800 .
N2 H2B 0.8800 .
C10 C11 1.390(8) .
C10 C9 1.392(8) .
C10 H10 0.9500 .
C11 H11 0.9500 .
C7 C8 1.383(8) .
C7 H7 0.9500 .
C8 C9 1.386(8) .
C8 H8 0.9500 .
C9 C12 1.494(9) .
C2 C1 1.393(8) .
C2 C3 1.397(8) .
C2 H2 0.9500 .
C1 H1 0.9500 .
C5 C4 1.387(8) .
C5 H5 0.9500 .
C4 C3 1.389(8) .
C4 H4 0.9500 .
C3 C6 1.510(9) .

loop_
_geom_hbond_atom_site_label_D
_geom_hbond_atom_site_label_H
_geom_hbond_atom_site_label_A
_geom_hbond_distance_DH
_geom_hbond_distance_HA
_geom_hbond_distance_DA
_geom_hbond_angle_DHA
_geom_hbond_site_symmetry_A
_geom_hbond_publ_flag
N4 H4A O1 0.88 2.08 2.932(7) 161.7 8_465 yes
N4 H4B Cl2 0.88 2.55 3.421(6) 170.7 2_655 yes
N2 H2A O2 0.88 2.04 2.911(8) 167.8 8_566 yes
N2 H2B Cl1 0.88 2.54 3.388(6) 163.0 5_666 yes
C10 H10 O2 0.95 2.59 3.244(8) 126.2 4_545 yes
C11 H11 Cl1 0.95 2.80 3.382(6) 120.3 1_545 yes
C7 H7 Cl2 0.95 2.81 3.436(7) 124.3 1_565 yes
C8 H8 Cl2 0.95 2.78 3.693(7) 161.5 2_665 yes
C2 H2 Cl1 0.95 2.67 3.623(7) 175.9 5_666 yes
C1 H1 Cl1 0.95 2.75 3.384(7) 124.6 1_545 yes
C5 H5 Cl2 0.95 2.84 3.400(7) 119.1 1_565 yes
C4 H4 O1 0.95 2.56 3.330(8) 138.2 7_666 yes
N4 H4A O1 0.88 2.08 2.932(7) 161.7 8_465 yes
N4 H4B Cl2 0.88 2.55 3.421(6) 170.7 2_655 yes
N2 H2A O2 0.88 2.04 2.911(8) 167.8 8_566 yes
N2 H2B Cl1 0.88 2.54 3.388(6) 163.0 5_666 yes
C10 H10 O2 0.95 2.59 3.244(8) 126.2 4_545 yes
C11 H11 Cl1 0.95 2.80 3.382(6) 120.3 1_545 yes
C7 H7 Cl2 0.95 2.81 3.436(7) 124.3 1_565 yes
C8 H8 Cl2 0.95 2.78 3.693(7) 161.5 2_665 yes
C2 H2 Cl1 0.95 2.67 3.623(7) 175.9 5_666 yes
C1 H1 Cl1 0.95 2.75 3.384(7) 124.6 1_545 yes
C5 H5 Cl2 0.95 2.84 3.400(7) 119.1 1_565 yes
C4 H4 O1 0.95 2.56 3.330(8) 138.2 7_666 yes

loop_
_geom_torsion_atom_site_label_1
_geom_torsion_atom_site_label_2
_geom_torsion_atom_site_label_3
_geom_torsion_atom_site_label_4
_geom_torsion
C7 N3 C11 C10 -0.8(10)
Cu1 N3 C11 C10 176.8(5)
C9 C10 C11 N3 1.0(10)
C11 N3 C7 C8 0.2(10)
Cu1 N3 C7 C8 -177.4(5)
N3 C7 C8 C9 0.2(11)
C7 C8 C9 C10 0.0(10)
C7 C8 C9 C12 176.5(6)
C11 C10 C9 C8 -0.5(10)
C11 C10 C9 C12 -177.1(6)
C8 C9 C12 O2 -139.9(7)
C10 C9 C12 O2 36.5(10)
C8 C9 C12 N4 38.1(10)
C10 C9 C12 N4 -145.5(7)
C5 N1 C1 C2 3.0(10)
Cu1 N1 C1 C2 -171.6(5)
C3 C2 C1 N1 0.1(11)
C1 N1 C5 C4 -3.6(11)
Cu1 N1 C5 C4 170.8(6)
N1 C5 C4 C3 1.1(11)
C5 C4 C3 C2 2.1(11)
C5 C4 C3 C6 -174.6(7)
C1 C2 C3 C4 -2.6(11)
C1 C2 C3 C6 174.0(7)
C4 C3 C6 O1 6.1(11)
C2 C3 C6 O1 -170.5(7)
C4 C3 C6 N2 -176.1(7)
C2 C3 C6 N2 7.4(11)
